data_7200109
loop_
_publ_author_name
'Kendrick, John'
'Gourlay, Matthew D.'
'Neumann, Marcus A.'
'Leusen, Frank J. J.'

_publ_section_title
;
 Predicting spontaneous racemate resolution using recent developments in
 crystal structure prediction
;
_journal_issue 11
_journal_name_full CrystEngComm
_journal_page_first 2391
_journal_page_last 2399
_journal_paper_doi 10.1039/b909038j
_journal_volume 11
_journal_year 2009
_space_group_IT_number 19
_symmetry_cell_setting orthorhombic
_symmetry_Int_Tables_number 19
_symmetry_space_group_name_Hall 'P 2ac 2ab'
_symmetry_space_group_name_H-M 'P 21 21 21'
_cell_angle_alpha 90.000000
_cell_angle_beta 90.000000
_cell_angle_gamma 90.000000
_cell_length_a 10.576393
_cell_length_b 4.679729
_cell_length_c 11.242360
_cell_volume 556.437
_cod_data_source_file 5HMO_enantiopure.cif
_cod_data_source_block 5HMO_E_17
_cod_original_sg_symbol_H-M 'P 2_1 2_1 2_1'
_cod_struct_determination_method theoretical
_cod_database_code 7200109

loop_
_symmetry_equiv_pos_site_id
_symmetry_equiv_pos_as_xyz
1 x,y,z
2 -x+1/2,-y,z+1/2
3 -x,y+1/2,-z+1/2
4 x+1/2,-y+1/2,-z

loop_
_atom_site_label
_atom_site_type_symbol
_atom_site_fract_x
_atom_site_fract_y
_atom_site_fract_z
C46 C 0.977209 0.974741 0.971165
C47 C 1.084036 0.807607 0.908828
O48 O 1.133874 0.617306 1.001829
C49 C 1.089473 0.707257 1.109163
N50 N 1.004646 0.916166 1.095802
O51 O 1.128559 0.595970 1.203131
C52 C 1.193855 0.991564 0.866992
O53 O 1.148097 1.177210 0.776280
H54 H 0.983001 1.203245 0.950769
H55 H 0.883067 0.896072 0.946505
H56 H 1.048255 0.672712 0.836908
H57 H 0.958651 1.004482 1.167926
H58 H 1.231311 1.114126 0.943267
H59 H 1.269035 0.850458 0.833091
H60 H 1.222309 1.282809 0.745963
